data_7157962
loop_
_publ_author_name
'Li, Zhen'
'Vijaykumar, Gonela'
'Li, Xiangdong'
'Golz, Christopher'
'Alcarazo, Manuel'

_publ_section_title
;
 5-(Diarylimino)- and 5-(sulfoximido)dibenzothiophenium triflates:
 syntheses and applications as electrophilic aminating reagents.
;
_journal_issue 13
_journal_name_full 'Organic &amp; biomolecular chemistry'
_journal_page_first 2941
_journal_page_last 2948
_journal_paper_doi 10.1039/d1ob00285f
_journal_volume 19
_journal_year 2021
_chemical_formula_moiety 'C32 H22 F3 N O3 S2'
_chemical_formula_sum 'C32 H22 F3 N O3 S2'
_chemical_formula_weight 589.62
_space_group_crystal_system triclinic
_space_group_IT_number 2
_space_group_name_Hall '-P 1'
_space_group_name_H-M_alt 'P -1'
_atom_sites_solution_hydrogens geom
_atom_sites_solution_primary dual
_audit_creation_date 2019-11-21
_audit_creation_method
;
Olex2 1.3
(compiled 2019.09.11 svn.r3662 for OlexSys, GUI svn.r5938)
;
_audit_update_record
;
2021-02-09 deposited with the CCDC.	2021-03-08 downloaded from the CCDC.
;
_cell_angle_alpha 77.481(7)
_cell_angle_beta 74.186(7)
_cell_angle_gamma 87.828(8)
_cell_formula_units_Z 2
_cell_length_a 10.266(2)
_cell_length_b 10.436(2)
_cell_length_c 13.703(3)
_cell_measurement_reflns_used 9830
_cell_measurement_temperature 100.0
_cell_measurement_theta_max 28.239
_cell_measurement_theta_min 2.796
_cell_volume 1378.6(5)
_computing_cell_refinement 'SAINT V8.40A (?, 2016)'
_computing_data_reduction 'SAINT V8.40A (?, 2016)'
_computing_molecular_graphics 'Olex2 1.3 (Dolomanov et al., 2009)'
_computing_publication_material 'Olex2 1.3 (Dolomanov et al., 2009)'
_computing_structure_refinement 'XL n/a (Sheldrick, 2008)'
_computing_structure_solution 'XT n/a (Sheldrick, 2015)'
_diffrn_ambient_temperature 100.0
_diffrn_measured_fraction_theta_full 0.997
_diffrn_measured_fraction_theta_max 0.997
_diffrn_measurement_device_type 'Bruker D8 Venture AgMo Dual Source'
_diffrn_measurement_method '\f and \w scans'
_diffrn_radiation_type MoK\a
_diffrn_radiation_wavelength 0.71073
_diffrn_reflns_av_R_equivalents 0.0448
_diffrn_reflns_av_unetI/netI 0.0223
_diffrn_reflns_Laue_measured_fraction_full 0.997
_diffrn_reflns_Laue_measured_fraction_max 0.997
_diffrn_reflns_limit_h_max 13
_diffrn_reflns_limit_h_min -13
_diffrn_reflns_limit_k_max 13
_diffrn_reflns_limit_k_min -13
_diffrn_reflns_limit_l_max 18
_diffrn_reflns_limit_l_min -18
_diffrn_reflns_number 75438
_diffrn_reflns_point_group_measured_fraction_full 0.997
_diffrn_reflns_point_group_measured_fraction_max 0.997
_diffrn_reflns_theta_full 25.242
_diffrn_reflns_theta_max 28.311
_diffrn_reflns_theta_min 2.000
_diffrn_standards_number 0
_exptl_absorpt_coefficient_mu 0.249
_exptl_absorpt_correction_T_max 0.6943
_exptl_absorpt_correction_T_min 0.6561
_exptl_absorpt_correction_type multi-scan
_exptl_absorpt_process_details
'SADABS-2016/2 (Bruker,2016/2) was used for absorption correction. wR2(int) was 0.1133 before and 0.0551 after correction. The Ratio of minimum to maximum transmission is 0.9450. The \l/2 correction factor is Not present.'
_exptl_crystal_colour colourless
_exptl_crystal_colour_primary colourless
_exptl_crystal_density_diffrn 1.421
_exptl_crystal_description plate
_exptl_crystal_F_000 608
_exptl_crystal_recrystallization_method 'Re-crystallisation from solvent: DCM/Et2O'
_exptl_crystal_size_max 0.351
_exptl_crystal_size_mid 0.23
_exptl_crystal_size_min 0.092
_refine_diff_density_max 0.778
_refine_diff_density_min -0.565
_refine_diff_density_rms 0.066
_refine_ls_extinction_coef 0.020(2)
_refine_ls_extinction_expression Fc^*^=kFc[1+0.001xFc^2^\l^3^/sin(2\q)]^-1/4^
_refine_ls_extinction_method 'SHELXL-2018/3 (Sheldrick 2018)'
_refine_ls_goodness_of_fit_ref 1.073
_refine_ls_hydrogen_treatment constr
_refine_ls_matrix_type full
_refine_ls_number_parameters 371
_refine_ls_number_reflns 6830
_refine_ls_number_restraints 0
_refine_ls_restrained_S_all 1.073
_refine_ls_R_factor_all 0.0541
_refine_ls_R_factor_gt 0.0437
_refine_ls_shift/su_max 0.001
_refine_ls_shift/su_mean 0.000
_refine_ls_structure_factor_coef Fsqd
_refine_ls_weighting_details 'w=1/[\s^2^(Fo^2^)+(0.0434P)^2^+1.4705P] where P=(Fo^2^+2Fc^2^)/3'
_refine_ls_weighting_scheme calc
_refine_ls_wR_factor_gt 0.1036
_refine_ls_wR_factor_ref 0.1126
_reflns_Friedel_coverage 0.000
_reflns_number_gt 5672
_reflns_number_total 6830
_reflns_threshold_expression 'I > 2\s(I)'
_cod_data_source_file d1ob00285f2.cif
_cod_data_source_block mo_0867_cg_0m
_cod_depositor_comments 'Adding full bibliography for 7157951--7157968.cif.'
_cod_original_cell_volume 1378.5(6)
_cod_database_code 7157962
_shelx_shelxl_version_number 2018/3
_shelx_space_group_comment
;
The symmetry employed for this shelxl refinement is uniquely defined
by the following loop, which should always be used as a source of
symmetry information in preference to the above space-group names.
They are only intended as comments.
;
_shelx_estimated_absorpt_t_max 0.977
_shelx_estimated_absorpt_t_min 0.918
_olex2_refinement_description
;
1. Fixed Uiso
 At 1.2 times of:
  All C(H) groups
2.a Aromatic/amide H refined with riding coordinates:
 C5(H5), C6(H6), C7(H7), C8(H8), C9(H9), C10(H10), C11(H11), C12(H12),
 C15(H15), C16(H16), C17(H17), C18(H18), C19(H19), C22(H22), C23(H23), C24(H24),
  C25(H25), C27(H27), C28(H28), C29(H29), C30(H30), C31(H31)
;
_olex2_submission_special_instructions 'No special instructions were received'

loop_
_space_group_symop_operation_xyz
'x, y, z'
'-x, -y, -z'

loop_
_atom_site_label
_atom_site_type_symbol
_atom_site_fract_x
_atom_site_fract_y
_atom_site_fract_z
_atom_site_U_iso_or_equiv
_atom_site_adp_type
_atom_site_occupancy
_atom_site_site_symmetry_order
_atom_site_calc_flag
_atom_site_refinement_flags_posn
_atom_site_refinement_flags_adp
_atom_site_refinement_flags_occupancy
_atom_site_disorder_assembly
_atom_site_disorder_group
S1 S 0.75502(4) 0.75099(4) 0.76781(3) 0.01584(11) Uani 1 1 d . . . . .
N1 N 0.84543(14) 0.61654(14) 0.80729(11) 0.0174(3) Uani 1 1 d . . . . .
C1 C 0.59868(17) 0.70998(17) 0.86323(13) 0.0177(3) Uani 1 1 d . . . . .
C2 C 0.58132(17) 0.78008(16) 0.94199(13) 0.0177(3) Uani 1 1 d . . . . .
C3 C 0.69526(17) 0.87140(16) 0.92393(13) 0.0173(3) Uani 1 1 d . . . . .
C4 C 0.79864(17) 0.86289(16) 0.83528(13) 0.0167(3) Uani 1 1 d . . . . .
C5 C 0.91853(18) 0.93589(17) 0.80297(14) 0.0209(3) Uani 1 1 d . . . . .
H5 H 0.987154 0.926854 0.742497 0.025 Uiso 1 1 calc R U . . .
C6 C 0.93398(19) 1.02307(18) 0.86304(15) 0.0241(4) Uani 1 1 d . . . . .
H6 H 1.015369 1.073844 0.844378 0.029 Uiso 1 1 calc R U . . .
C7 C 0.83106(19) 1.03639(18) 0.95022(14) 0.0240(4) Uani 1 1 d . . . . .
H7 H 0.842414 1.098030 0.989269 0.029 Uiso 1 1 calc R U . . .
C8 C 0.71165(18) 0.96120(17) 0.98150(13) 0.0203(3) Uani 1 1 d . . . . .
H8 H 0.642383 0.971173 1.041344 0.024 Uiso 1 1 calc R U . . .
C9 C 0.46471(18) 0.75487(18) 1.02484(14) 0.0217(3) Uani 1 1 d . . . . .
H9 H 0.450126 0.799491 1.080287 0.026 Uiso 1 1 calc R U . . .
C10 C 0.37004(19) 0.66282(18) 1.02454(15) 0.0245(4) Uani 1 1 d . . . . .
H10 H 0.290608 0.644647 1.080914 0.029 Uiso 1 1 calc R U . . .
C11 C 0.38863(19) 0.59691(18) 0.94408(15) 0.0252(4) Uani 1 1 d . . . . .
H11 H 0.321518 0.535625 0.945782 0.030 Uiso 1 1 calc R U . . .
C12 C 0.50500(18) 0.61989(17) 0.86076(14) 0.0218(3) Uani 1 1 d . . . . .
H12 H 0.519130 0.575755 0.805070 0.026 Uiso 1 1 calc R U . . .
C13 C 0.95417(16) 0.59732(16) 0.73734(12) 0.0154(3) Uani 1 1 d . . . . .
C14 C 1.03976(16) 0.48832(16) 0.77000(13) 0.0165(3) Uani 1 1 d . . . . .
C15 C 1.13661(17) 0.43740(17) 0.69525(13) 0.0188(3) Uani 1 1 d . . . . .
H15 H 1.147665 0.473108 0.623480 0.023 Uiso 1 1 calc R U . . .
C16 C 1.21643(18) 0.33469(17) 0.72620(14) 0.0215(3) Uani 1 1 d . . . . .
H16 H 1.280385 0.298427 0.675562 0.026 Uiso 1 1 calc R U . . .
C17 C 1.20298(19) 0.28498(18) 0.83082(15) 0.0241(4) Uani 1 1 d . . . . .
H17 H 1.259711 0.216479 0.851678 0.029 Uiso 1 1 calc R U . . .
C18 C 1.1065(2) 0.33503(19) 0.90571(14) 0.0261(4) Uani 1 1 d . . . . .
H18 H 1.097021 0.300151 0.977401 0.031 Uiso 1 1 calc R U . . .
C19 C 1.02492(18) 0.43529(18) 0.87544(13) 0.0210(3) Uani 1 1 d . . . . .
H19 H 0.958333 0.468485 0.926453 0.025 Uiso 1 1 calc R U . . .
C20 C 1.00324(16) 0.68290(16) 0.63121(12) 0.0160(3) Uani 1 1 d . . . . .
C21 C 0.92888(17) 0.70036(16) 0.55718(13) 0.0173(3) Uani 1 1 d . . . . .
C22 C 0.97735(19) 0.79367(18) 0.46465(13) 0.0220(3) Uani 1 1 d . . . . .
H22 H 0.928265 0.807926 0.413792 0.026 Uiso 1 1 calc R U . . .
C23 C 1.09572(19) 0.86559(18) 0.44598(14) 0.0246(4) Uani 1 1 d . . . . .
H23 H 1.126149 0.929095 0.382990 0.030 Uiso 1 1 calc R U . . .
C24 C 1.17019(18) 0.84568(18) 0.51848(14) 0.0229(4) Uani 1 1 d . . . . .
H24 H 1.251824 0.894407 0.505078 0.028 Uiso 1 1 calc R U . . .
C25 C 1.12403(17) 0.75380(17) 0.61072(13) 0.0199(3) Uani 1 1 d . . . . .
H25 H 1.174940 0.738937 0.660393 0.024 Uiso 1 1 calc R U . . .
C26 C 0.80384(17) 0.62141(17) 0.57546(13) 0.0183(3) Uani 1 1 d . . . . .
C27 C 0.68665(18) 0.68272(18) 0.55647(13) 0.0218(3) Uani 1 1 d . . . . .
H27 H 0.687162 0.775069 0.531435 0.026 Uiso 1 1 calc R U . . .
C28 C 0.56937(19) 0.6082(2) 0.57434(15) 0.0269(4) Uani 1 1 d . . . . .
H28 H 0.490062 0.649621 0.561112 0.032 Uiso 1 1 calc R U . . .
C29 C 0.5685(2) 0.4734(2) 0.61144(16) 0.0294(4) Uani 1 1 d . . . . .
H29 H 0.488032 0.423016 0.624353 0.035 Uiso 1 1 calc R U . . .
C30 C 0.6841(2) 0.4117(2) 0.62980(16) 0.0283(4) Uani 1 1 d . . . . .
H30 H 0.683032 0.319311 0.654770 0.034 Uiso 1 1 calc R U . . .
C31 C 0.80147(19) 0.48533(18) 0.61160(14) 0.0224(4) Uani 1 1 d . . . . .
H31 H 0.880809 0.442868 0.623820 0.027 Uiso 1 1 calc R U . . .
S2 S 0.50901(4) 1.05537(4) 0.69547(3) 0.01802(11) Uani 1 1 d . . . . .
F1 F 0.32827(13) 0.87507(13) 0.81487(11) 0.0421(3) Uani 1 1 d . . . . .
F2 F 0.25167(11) 1.01959(13) 0.70815(11) 0.0367(3) Uani 1 1 d . . . . .
F3 F 0.38252(14) 0.87045(15) 0.65254(13) 0.0479(4) Uani 1 1 d . . . . .
O1 O 0.61951(12) 0.96526(12) 0.68521(10) 0.0229(3) Uani 1 1 d . . . . .
O2 O 0.50591(14) 1.14845(14) 0.60237(11) 0.0299(3) Uani 1 1 d . . . . .
O3 O 0.48082(15) 1.10896(16) 0.78667(12) 0.0344(3) Uani 1 1 d . . . . .
C32 C 0.36101(19) 0.94967(18) 0.71839(16) 0.0252(4) Uani 1 1 d . . . . .

loop_
_atom_site_aniso_label
_atom_site_aniso_U_11
_atom_site_aniso_U_22
_atom_site_aniso_U_33
_atom_site_aniso_U_23
_atom_site_aniso_U_13
_atom_site_aniso_U_12
S1 0.01533(19) 0.01555(19) 0.01539(19) -0.00252(14) -0.00310(14) 0.00336(14)
N1 0.0172(7) 0.0153(6) 0.0181(7) -0.0007(5) -0.0046(5) 0.0036(5)
C1 0.0147(7) 0.0175(8) 0.0192(8) -0.0019(6) -0.0037(6) 0.0042(6)
C2 0.0169(8) 0.0155(7) 0.0191(8) -0.0010(6) -0.0048(6) 0.0044(6)
C3 0.0175(8) 0.0159(7) 0.0163(7) -0.0002(6) -0.0040(6) 0.0044(6)
C4 0.0160(7) 0.0164(7) 0.0174(7) -0.0032(6) -0.0049(6) 0.0030(6)
C5 0.0186(8) 0.0208(8) 0.0209(8) -0.0026(6) -0.0031(6) 0.0018(6)
C6 0.0213(9) 0.0224(9) 0.0282(9) -0.0047(7) -0.0065(7) -0.0012(7)
C7 0.0270(9) 0.0219(9) 0.0253(9) -0.0079(7) -0.0091(7) 0.0030(7)
C8 0.0229(8) 0.0188(8) 0.0179(8) -0.0028(6) -0.0049(6) 0.0054(7)
C9 0.0201(8) 0.0209(8) 0.0200(8) -0.0022(6) -0.0009(6) 0.0057(7)
C10 0.0182(8) 0.0230(9) 0.0256(9) 0.0010(7) 0.0003(7) 0.0026(7)
C11 0.0191(8) 0.0207(9) 0.0327(10) -0.0004(7) -0.0063(7) 0.0005(7)
C12 0.0216(8) 0.0185(8) 0.0252(8) -0.0042(7) -0.0068(7) 0.0031(7)
C13 0.0140(7) 0.0152(7) 0.0169(7) -0.0032(6) -0.0039(6) -0.0003(6)
C14 0.0152(7) 0.0161(7) 0.0172(7) -0.0018(6) -0.0044(6) 0.0012(6)
C15 0.0180(8) 0.0192(8) 0.0181(8) -0.0032(6) -0.0037(6) 0.0022(6)
C16 0.0185(8) 0.0190(8) 0.0262(9) -0.0058(7) -0.0046(7) 0.0048(6)
C17 0.0234(9) 0.0198(8) 0.0277(9) -0.0018(7) -0.0079(7) 0.0065(7)
C18 0.0284(9) 0.0273(9) 0.0201(8) -0.0001(7) -0.0076(7) 0.0086(8)
C19 0.0204(8) 0.0226(8) 0.0182(8) -0.0030(6) -0.0039(6) 0.0051(7)
C20 0.0154(7) 0.0150(7) 0.0157(7) -0.0021(6) -0.0025(6) 0.0030(6)
C21 0.0185(8) 0.0165(7) 0.0161(7) -0.0046(6) -0.0029(6) 0.0036(6)
C22 0.0237(9) 0.0231(9) 0.0183(8) -0.0016(7) -0.0068(7) 0.0039(7)
C23 0.0239(9) 0.0229(9) 0.0209(8) 0.0026(7) -0.0017(7) 0.0002(7)
C24 0.0185(8) 0.0218(8) 0.0236(8) -0.0013(7) 0.0000(7) -0.0029(7)
C25 0.0168(8) 0.0219(8) 0.0199(8) -0.0037(6) -0.0039(6) 0.0013(6)
C26 0.0199(8) 0.0200(8) 0.0154(7) -0.0045(6) -0.0049(6) 0.0003(6)
C27 0.0225(9) 0.0236(9) 0.0206(8) -0.0060(7) -0.0074(7) 0.0036(7)
C28 0.0205(9) 0.0368(11) 0.0280(9) -0.0121(8) -0.0104(7) 0.0033(8)
C29 0.0251(9) 0.0345(11) 0.0315(10) -0.0105(8) -0.0088(8) -0.0070(8)
C30 0.0333(10) 0.0223(9) 0.0313(10) -0.0070(7) -0.0105(8) -0.0042(8)
C31 0.0244(9) 0.0207(8) 0.0244(8) -0.0064(7) -0.0093(7) 0.0018(7)
S2 0.0155(2) 0.0178(2) 0.0195(2) -0.00378(15) -0.00299(15) 0.00165(15)
F1 0.0306(7) 0.0348(7) 0.0470(8) 0.0135(6) -0.0040(6) -0.0077(5)
F2 0.0162(5) 0.0343(7) 0.0576(8) -0.0046(6) -0.0116(5) 0.0060(5)
F3 0.0323(7) 0.0511(9) 0.0732(10) -0.0404(8) -0.0140(7) -0.0009(6)
O1 0.0165(6) 0.0201(6) 0.0280(7) 0.0007(5) -0.0042(5) 0.0045(5)
O2 0.0251(7) 0.0255(7) 0.0308(7) 0.0070(6) -0.0048(6) 0.0049(5)
O3 0.0298(8) 0.0446(9) 0.0314(8) -0.0205(7) -0.0021(6) -0.0030(7)
C32 0.0186(8) 0.0217(9) 0.0347(10) -0.0055(7) -0.0067(7) 0.0026(7)

loop_
_atom_type_symbol
_atom_type_description
_atom_type_scat_dispersion_real
_atom_type_scat_dispersion_imag
_atom_type_scat_source
C C 0.0033 0.0016 'International Tables Vol C Tables 4.2.6.8 and 6.1.1.4'
H H 0.0000 0.0000 'International Tables Vol C Tables 4.2.6.8 and 6.1.1.4'
F F 0.0171 0.0103 'International Tables Vol C Tables 4.2.6.8 and 6.1.1.4'
N N 0.0061 0.0033 'International Tables Vol C Tables 4.2.6.8 and 6.1.1.4'
O O 0.0106 0.0060 'International Tables Vol C Tables 4.2.6.8 and 6.1.1.4'
S S 0.1246 0.1234 'International Tables Vol C Tables 4.2.6.8 and 6.1.1.4'

loop_
_geom_angle_atom_site_label_1
_geom_angle_atom_site_label_2
_geom_angle_atom_site_label_3
_geom_angle
_geom_angle_site_symmetry_1
_geom_angle_site_symmetry_3
_geom_angle_publ_flag
N1 S1 C1 98.77(8) . . ?
N1 S1 C4 100.35(8) . . ?
N1 S1 O1 174.66(6) . . ?
C1 S1 C4 91.60(8) . . ?
C1 S1 O1 85.11(6) . . ?
C4 S1 O1 83.13(6) . . ?
C13 N1 S1 114.34(12) . . ?
C2 C1 S1 111.64(13) . . ?
C12 C1 S1 124.43(14) . . ?
C12 C1 C2 123.93(16) . . ?
C1 C2 C3 112.50(15) . . ?
C9 C2 C1 118.32(16) . . ?
C9 C2 C3 129.18(16) . . ?
C4 C3 C2 112.55(15) . . ?
C8 C3 C2 129.30(16) . . ?
C8 C3 C4 118.15(16) . . ?
C3 C4 S1 111.60(13) . . ?
C5 C4 S1 124.57(13) . . ?
C5 C4 C3 123.80(16) . . ?
C4 C5 H5 121.5 . . ?
C4 C5 C6 117.04(16) . . ?
C6 C5 H5 121.5 . . ?
C5 C6 H6 119.8 . . ?
C7 C6 C5 120.46(17) . . ?
C7 C6 H6 119.8 . . ?
C6 C7 H7 119.3 . . ?
C6 C7 C8 121.40(17) . . ?
C8 C7 H7 119.3 . . ?
C3 C8 C7 119.11(16) . . ?
C3 C8 H8 120.4 . . ?
C7 C8 H8 120.4 . . ?
C2 C9 H9 120.7 . . ?
C10 C9 C2 118.56(17) . . ?
C10 C9 H9 120.7 . . ?
C9 C10 H10 119.1 . . ?
C11 C10 C9 121.81(17) . . ?
C11 C10 H10 119.1 . . ?
C10 C11 H11 119.7 . . ?
C10 C11 C12 120.61(17) . . ?
C12 C11 H11 119.7 . . ?
C1 C12 C11 116.74(17) . . ?
C1 C12 H12 121.6 . . ?
C11 C12 H12 121.6 . . ?
N1 C13 C14 116.23(14) . . ?
N1 C13 C20 124.99(15) . . ?
C14 C13 C20 118.58(14) . . ?
C15 C14 C13 120.04(15) . . ?
C19 C14 C13 120.45(15) . . ?
C19 C14 C15 119.50(16) . . ?
C14 C15 H15 120.1 . . ?
C16 C15 C14 119.89(16) . . ?
C16 C15 H15 120.1 . . ?
C15 C16 H16 120.0 . . ?
C17 C16 C15 120.09(17) . . ?
C17 C16 H16 120.0 . . ?
C16 C17 H17 119.8 . . ?
C16 C17 C18 120.31(17) . . ?
C18 C17 H17 119.8 . . ?
C17 C18 H18 120.1 . . ?
C19 C18 C17 119.85(17) . . ?
C19 C18 H18 120.1 . . ?
C14 C19 H19 119.8 . . ?
C18 C19 C14 120.32(16) . . ?
C18 C19 H19 119.8 . . ?
C21 C20 C13 122.84(15) . . ?
C25 C20 C13 116.48(14) . . ?
C25 C20 C21 120.52(15) . . ?
C20 C21 C26 121.30(15) . . ?
C22 C21 C20 117.90(16) . . ?
C22 C21 C26 120.80(15) . . ?
C21 C22 H22 119.4 . . ?
C23 C22 C21 121.15(16) . . ?
C23 C22 H22 119.4 . . ?
C22 C23 H23 119.7 . . ?
C22 C23 C24 120.61(16) . . ?
C24 C23 H23 119.7 . . ?
C23 C24 H24 120.4 . . ?
C25 C24 C23 119.23(17) . . ?
C25 C24 H24 120.4 . . ?
C20 C25 H25 119.7 . . ?
C24 C25 C20 120.56(16) . . ?
C24 C25 H25 119.7 . . ?
C27 C26 C21 120.26(16) . . ?
C31 C26 C21 120.54(16) . . ?
C31 C26 C27 119.20(16) . . ?
C26 C27 H27 120.0 . . ?
C28 C27 C26 119.98(17) . . ?
C28 C27 H27 120.0 . . ?
C27 C28 H28 120.0 . . ?
C29 C28 C27 119.98(18) . . ?
C29 C28 H28 120.0 . . ?
C28 C29 H29 119.8 . . ?
C30 C29 C28 120.48(18) . . ?
C30 C29 H29 119.8 . . ?
C29 C30 H30 120.1 . . ?
C29 C30 C31 119.81(18) . . ?
C31 C30 H30 120.1 . . ?
C26 C31 H31 119.7 . . ?
C30 C31 C26 120.53(18) . . ?
C30 C31 H31 119.7 . . ?
O1 S2 C32 103.13(8) . . ?
O2 S2 O1 115.49(8) . . ?
O2 S2 C32 102.83(9) . . ?
O3 S2 O1 114.91(9) . . ?
O3 S2 O2 114.61(10) . . ?
O3 S2 C32 103.42(9) . . ?
S2 O1 S1 151.00(8) . . ?
F1 C32 S2 111.50(13) . . ?
F2 C32 S2 111.76(13) . . ?
F2 C32 F1 106.55(16) . . ?
F3 C32 S2 111.45(13) . . ?
F3 C32 F1 107.80(17) . . ?
F3 C32 F2 107.54(16) . . ?

loop_
_geom_bond_atom_site_label_1
_geom_bond_atom_site_label_2
_geom_bond_distance
_geom_bond_site_symmetry_2
_geom_bond_publ_flag
S1 N1 1.7230(15) . ?
S1 C1 1.7704(17) . ?
S1 C4 1.7754(17) . ?
S1 O1 2.7823(14) . ?
N1 C13 1.299(2) . ?
C1 C2 1.400(2) . ?
C1 C12 1.382(2) . ?
C2 C3 1.470(2) . ?
C2 C9 1.395(2) . ?
C3 C4 1.395(2) . ?
C3 C8 1.391(2) . ?
C4 C5 1.385(2) . ?
C5 H5 0.9500 . ?
C5 C6 1.392(3) . ?
C6 H6 0.9500 . ?
C6 C7 1.391(3) . ?
C7 H7 0.9500 . ?
C7 C8 1.394(3) . ?
C8 H8 0.9500 . ?
C9 H9 0.9500 . ?
C9 C10 1.394(3) . ?
C10 H10 0.9500 . ?
C10 C11 1.389(3) . ?
C11 H11 0.9500 . ?
C11 C12 1.396(3) . ?
C12 H12 0.9500 . ?
C13 C14 1.478(2) . ?
C13 C20 1.496(2) . ?
C14 C15 1.400(2) . ?
C14 C19 1.399(2) . ?
C15 H15 0.9500 . ?
C15 C16 1.388(2) . ?
C16 H16 0.9500 . ?
C16 C17 1.385(3) . ?
C17 H17 0.9500 . ?
C17 C18 1.395(3) . ?
C18 H18 0.9500 . ?
C18 C19 1.379(2) . ?
C19 H19 0.9500 . ?
C20 C21 1.406(2) . ?
C20 C25 1.398(2) . ?
C21 C22 1.400(2) . ?
C21 C26 1.485(2) . ?
C22 H22 0.9500 . ?
C22 C23 1.386(3) . ?
C23 H23 0.9500 . ?
C23 C24 1.388(3) . ?
C24 H24 0.9500 . ?
C24 C25 1.387(2) . ?
C25 H25 0.9500 . ?
C26 C27 1.402(2) . ?
C26 C31 1.398(2) . ?
C27 H27 0.9500 . ?
C27 C28 1.394(3) . ?
C28 H28 0.9500 . ?
C28 C29 1.388(3) . ?
C29 H29 0.9500 . ?
C29 C30 1.386(3) . ?
C30 H30 0.9500 . ?
C30 C31 1.388(3) . ?
C31 H31 0.9500 . ?
S2 O1 1.4423(13) . ?
S2 O2 1.4334(14) . ?
S2 O3 1.4324(15) . ?
S2 C32 1.8277(19) . ?
F1 C32 1.341(2) . ?
F2 C32 1.338(2) . ?
F3 C32 1.322(2) . ?

loop_
_geom_torsion_atom_site_label_1
_geom_torsion_atom_site_label_2
_geom_torsion_atom_site_label_3
_geom_torsion_atom_site_label_4
_geom_torsion
_geom_torsion_site_symmetry_1
_geom_torsion_site_symmetry_2
_geom_torsion_site_symmetry_3
_geom_torsion_site_symmetry_4
_geom_torsion_publ_flag
S1 N1 C13 C14 176.10(11) . . . . ?
S1 N1 C13 C20 1.3(2) . . . . ?
S1 C1 C2 C3 1.35(18) . . . . ?
S1 C1 C2 C9 -177.80(13) . . . . ?
S1 C1 C12 C11 178.26(13) . . . . ?
S1 C4 C5 C6 177.43(13) . . . . ?
N1 S1 C1 C2 101.27(13) . . . . ?
N1 S1 C1 C12 -78.67(16) . . . . ?
N1 S1 C4 C3 -101.60(13) . . . . ?
N1 S1 C4 C5 80.11(16) . . . . ?
N1 C13 C14 C15 162.74(16) . . . . ?
N1 C13 C14 C19 -17.3(2) . . . . ?
N1 C13 C20 C21 -62.8(2) . . . . ?
N1 C13 C20 C25 112.59(19) . . . . ?
C1 S1 N1 C13 162.11(13) . . . . ?
C1 S1 C4 C3 -2.38(13) . . . . ?
C1 S1 C4 C5 179.33(16) . . . . ?
C1 C2 C3 C4 -3.2(2) . . . . ?
C1 C2 C3 C8 176.60(17) . . . . ?
C1 C2 C9 C10 -1.0(2) . . . . ?
C2 C1 C12 C11 -1.7(3) . . . . ?
C2 C3 C4 S1 3.56(18) . . . . ?
C2 C3 C4 C5 -178.14(16) . . . . ?
C2 C3 C8 C7 178.66(17) . . . . ?
C2 C9 C10 C11 -0.4(3) . . . . ?
C3 C2 C9 C10 179.99(17) . . . . ?
C3 C4 C5 C6 -0.7(3) . . . . ?
C4 S1 N1 C13 -104.63(13) . . . . ?
C4 S1 C1 C2 0.54(13) . . . . ?
C4 S1 C1 C12 -179.40(16) . . . . ?
C4 C3 C8 C7 -1.5(2) . . . . ?
C4 C5 C6 C7 -1.2(3) . . . . ?
C5 C6 C7 C8 1.6(3) . . . . ?
C6 C7 C8 C3 -0.2(3) . . . . ?
C8 C3 C4 S1 -176.27(12) . . . . ?
C8 C3 C4 C5 2.0(3) . . . . ?
C9 C2 C3 C4 175.83(17) . . . . ?
C9 C2 C3 C8 -4.4(3) . . . . ?
C9 C10 C11 C12 0.9(3) . . . . ?
C10 C11 C12 C1 0.1(3) . . . . ?
C12 C1 C2 C3 -178.71(16) . . . . ?
C12 C1 C2 C9 2.1(3) . . . . ?
C13 C14 C15 C16 -179.74(15) . . . . ?
C13 C14 C19 C18 -178.91(16) . . . . ?
C13 C20 C21 C22 173.12(15) . . . . ?
C13 C20 C21 C26 -7.7(2) . . . . ?
C13 C20 C25 C24 -173.40(16) . . . . ?
C14 C13 C20 C21 122.44(17) . . . . ?
C14 C13 C20 C25 -62.1(2) . . . . ?
C14 C15 C16 C17 -1.8(3) . . . . ?
C15 C14 C19 C18 1.1(3) . . . . ?
C15 C16 C17 C18 1.9(3) . . . . ?
C16 C17 C18 C19 -0.6(3) . . . . ?
C17 C18 C19 C14 -0.9(3) . . . . ?
C19 C14 C15 C16 0.3(3) . . . . ?
C20 C13 C14 C15 -22.1(2) . . . . ?
C20 C13 C14 C19 157.88(16) . . . . ?
C20 C21 C22 C23 0.7(3) . . . . ?
C20 C21 C26 C27 133.01(17) . . . . ?
C20 C21 C26 C31 -47.1(2) . . . . ?
C21 C20 C25 C24 2.1(3) . . . . ?
C21 C22 C23 C24 0.7(3) . . . . ?
C21 C26 C27 C28 -179.64(16) . . . . ?
C21 C26 C31 C30 179.27(16) . . . . ?
C22 C21 C26 C27 -47.8(2) . . . . ?
C22 C21 C26 C31 132.11(18) . . . . ?
C22 C23 C24 C25 -0.7(3) . . . . ?
C23 C24 C25 C20 -0.7(3) . . . . ?
C25 C20 C21 C22 -2.1(2) . . . . ?
C25 C20 C21 C26 177.07(15) . . . . ?
C26 C21 C22 C23 -178.48(17) . . . . ?
C26 C27 C28 C29 0.3(3) . . . . ?
C27 C26 C31 C30 -0.8(3) . . . . ?
C27 C28 C29 C30 -0.8(3) . . . . ?
C28 C29 C30 C31 0.4(3) . . . . ?
C29 C30 C31 C26 0.4(3) . . . . ?
C31 C26 C27 C28 0.4(3) . . . . ?
O1 S1 C1 C2 -82.43(12) . . . . ?
O1 S1 C1 C12 97.63(15) . . . . ?
O1 S1 C4 C3 82.49(12) . . . . ?
O1 S1 C4 C5 -95.79(15) . . . . ?
O1 S2 C32 F1 74.10(15) . . . . ?
O1 S2 C32 F2 -166.77(13) . . . . ?
O1 S2 C32 F3 -46.41(16) . . . . ?
O2 S2 O1 S1 -176.29(14) . . . . ?
O2 S2 C32 F1 -165.48(13) . . . . ?
O2 S2 C32 F2 -46.35(16) . . . . ?
O2 S2 C32 F3 74.01(16) . . . . ?
O3 S2 O1 S1 46.82(19) . . . . ?
O3 S2 C32 F1 -45.91(16) . . . . ?
O3 S2 C32 F2 73.22(16) . . . . ?
O3 S2 C32 F3 -166.43(15) . . . . ?
C32 S2 O1 S1 -64.96(18) . . . . ?
